data_7121708
loop_
_publ_author_name
'Sugawa, Tsuyoshi'
'Yamamoto, Koji'
'Murahashi, Tetsuro'

_publ_section_title
;
 Bimodal coordination of fused arenes to a Pd<sub>3</sub> cluster site.
;
_journal_issue 46
_journal_name_full 'Chemical communications (Cambridge, England)'
_journal_page_first 5875
_journal_page_last 5878
_journal_paper_doi 10.1039/c8cc02880j
_journal_volume 54
_journal_year 2018
_chemical_formula_moiety 'C46 H46 B2 F8 N O P Pd4'
_chemical_formula_sum 'C46 H46 B2 F8 N O P Pd4'
_chemical_formula_weight 1259.06
_space_group_crystal_system monoclinic
_space_group_IT_number 14
_space_group_name_Hall '-P 2ybc'
_space_group_name_H-M_alt 'P 1 21/c 1'
_symmetry_space_group_name_Hall '-P 2ybc'
_symmetry_space_group_name_H-M 'P 1 21/c 1'
_atom_sites_solution_hydrogens geom
_atom_sites_solution_primary direct
_atom_sites_solution_secondary difmap
_audit_update_record
;
2018-04-02 deposited with the CCDC.
2018-05-14 downloaded from the CCDC.
;
_cell_angle_alpha 90.0000
_cell_angle_beta 90.782(3)
_cell_angle_gamma 90.0000
_cell_formula_units_Z 4
_cell_length_a 15.662(2)
_cell_length_b 30.042(4)
_cell_length_c 9.1348(12)
_cell_measurement_reflns_used 6181
_cell_measurement_temperature 123
_cell_measurement_theta_max 26.75
_cell_measurement_theta_min 3.01
_cell_volume 4297.7(10)
_computing_cell_refinement 'RAPID AUTO'
_computing_data_collection 'RAPID AUTO (Rigaku, ????)'
_computing_data_reduction 'RAPID AUTO'
_computing_molecular_graphics 'CrystalStructure 4.2.5'
_computing_publication_material 'CrystalStructure 4.2.5 (Rigaku, 2017)'
_computing_structure_refinement 'SHELXL Version 2017/1 (Sheldrick, 2008)'
_computing_structure_solution 'SIR92 (Altomare, et al., 1994)'
_diffrn_ambient_temperature 123
_diffrn_detector_area_resol_mean 10.000
_diffrn_measured_fraction_theta_full 0.995
_diffrn_measured_fraction_theta_max 0.993
_diffrn_measurement_device_type 'Rigaku R-AXIS RAPID'
_diffrn_measurement_method \w
_diffrn_radiation_type 'Mo K\a'
_diffrn_radiation_wavelength 0.71075
_diffrn_reflns_av_R_equivalents 0.1553
_diffrn_reflns_Laue_measured_fraction_full 0.995
_diffrn_reflns_Laue_measured_fraction_max 0.993
_diffrn_reflns_limit_h_max 19
_diffrn_reflns_limit_h_min -17
_diffrn_reflns_limit_k_max 36
_diffrn_reflns_limit_k_min -36
_diffrn_reflns_limit_l_max 10
_diffrn_reflns_limit_l_min -11
_diffrn_reflns_number 22901
_diffrn_reflns_point_group_measured_fraction_full 0.995
_diffrn_reflns_point_group_measured_fraction_max 0.993
_diffrn_reflns_theta_full 25.242
_diffrn_reflns_theta_max 25.680
_diffrn_reflns_theta_min 3.008
_diffrn_standards_number 0
_exptl_absorpt_coefficient_mu 1.759
_exptl_absorpt_correction_T_max 0.983
_exptl_absorpt_correction_T_min 0.189
_exptl_absorpt_correction_type multi-scan
_exptl_absorpt_process_details 'ABSCOR (Rigaku, 1995)'
_exptl_crystal_colour brown
_exptl_crystal_density_diffrn 1.946
_exptl_crystal_density_method 'not measured'
_exptl_crystal_description platelet
_exptl_crystal_F_000 2472.00
_exptl_crystal_size_max 0.090
_exptl_crystal_size_mid 0.070
_exptl_crystal_size_min 0.010
_refine_diff_density_max 1.13
_refine_diff_density_min -1.77
_refine_ls_extinction_method none
_refine_ls_goodness_of_fit_ref 0.961
_refine_ls_hydrogen_treatment constr
_refine_ls_number_parameters 569
_refine_ls_number_reflns 8090
_refine_ls_number_restraints 94
_refine_ls_R_factor_all 0.1892
_refine_ls_R_factor_gt 0.0906
_refine_ls_shift/su_max 0.000
_refine_ls_structure_factor_coef Fsqd
_refine_ls_weighting_details 'w = 1/[\s^2^(Fo^2^)+(0.1150P)^2^] where P=(Fo^2^+2Fc^2^)/3'
_refine_ls_weighting_scheme calc
_refine_ls_wR_factor_gt 0.1969
_refine_ls_wR_factor_ref 0.2454
_reflns_Friedel_coverage 0.000
_reflns_number_gt 3694
_reflns_number_total 8090
_reflns_threshold_expression F^2^>2.0\s(F^2^)
_cod_data_source_file c8cc02880j2.cif
_cod_data_source_block R214Anthracene-COTPd4PPh3BF4
_cod_depositor_comments 'Adding full bibliography for 7121707--7121710.cif.'
_cod_original_cell_volume 4297.8(10)
_cod_database_code 7121708

loop_
_space_group_symop_id
_space_group_symop_operation_xyz
1 +X,+Y,+Z
2 -X,1/2+Y,1/2-Z
3 -X,-Y,-Z
4 +X,-1/2-Y,-1/2+Z

loop_
_atom_site_label
_atom_site_type_symbol
_atom_site_fract_x
_atom_site_fract_y
_atom_site_fract_z
_atom_site_U_iso_or_equiv
_atom_site_adp_type
_atom_site_occupancy
_atom_site_site_symmetry_order
_atom_site_calc_flag
_atom_site_refinement_flags_posn
_atom_site_refinement_flags_adp
Pd1 Pd 0.24406(7) 0.42029(4) 0.96864(12) 0.0419(3) Uani 1 1 d . .
Pd2 Pd 0.34719(7) 0.44778(5) 0.74282(12) 0.0433(4) Uani 1 1 d . .
Pd3 Pd 0.31927(8) 0.53092(5) 0.63394(14) 0.0546(4) Uani 1 1 d . .
Pd4 Pd 0.24299(7) 0.51058(4) 0.89887(13) 0.0426(3) Uani 1 1 d . .
P1 P 0.1861(3) 0.36390(15) 1.1141(4) 0.0444(10) Uani 1 1 d . .
F1 F 0.5170(7) 0.3033(4) 0.6738(12) 0.078(3) Uani 1 1 d . .
F2 F 0.5002(8) 0.3259(5) 0.9111(12) 0.091(4) Uani 1 1 d . .
F3 F 0.4022(9) 0.3417(6) 0.7453(16) 0.120(6) Uani 1 1 d . .
F4 F 0.5343(9) 0.3747(4) 0.7461(14) 0.094(4) Uani 1 1 d . .
F5 F 0.1992(7) 0.5858(4) 1.0935(13) 0.080(3) Uani 1 1 d . .
F6 F 0.0647(7) 0.5670(4) 1.0387(13) 0.080(3) Uani 1 1 d . .
F7 F 0.1318(9) 0.5358(4) 1.2319(13) 0.088(4) Uani 1 1 d . .
F8 F 0.0911(8) 0.6081(3) 1.2389(12) 0.076(3) Uani 1 1 d . .
O1 O 0.2487(13) 0.6977(7) 0.668(3) 0.159(8) Uani 1 1 d . U
N1 N 0.3201(13) 0.5775(7) 0.451(2) 0.097(7) Uani 1 1 d . U
C1 C 0.1250(9) 0.4345(6) 0.8387(17) 0.045(4) Uani 1 1 d . .
H1 H 0.086538 0.420805 0.904577 0.054 Uiso 1 1 calc R U
C2 C 0.1767(10) 0.4033(5) 0.7607(16) 0.042(4) Uani 1 1 d . .
H2 H 0.165031 0.373101 0.784448 0.051 Uiso 1 1 calc R U
C3 C 0.2417(12) 0.4083(6) 0.6552(17) 0.059(5) Uani 1 1 d . .
H3 H 0.280782 0.384105 0.656636 0.070 Uiso 1 1 calc R U
C4 C 0.2626(10) 0.4406(7) 0.5479(15) 0.053(5) Uani 1 1 d . .
H4 H 0.303490 0.430689 0.479396 0.063 Uiso 1 1 calc R U
C5 C 0.2339(11) 0.4852(6) 0.5233(17) 0.054(5) Uani 1 1 d . .
H5 H 0.253986 0.496536 0.433054 0.065 Uiso 1 1 calc R U
C6 C 0.1831(11) 0.5172(6) 0.5981(18) 0.052(4) Uani 1 1 d . .
H6 H 0.176854 0.544767 0.548035 0.063 Uiso 1 1 calc R U
C7 C 0.1396(10) 0.5152(7) 0.7356(18) 0.055(5) Uani 1 1 d . .
H7 H 0.119262 0.543414 0.766208 0.066 Uiso 1 1 calc R U
C8 C 0.1199(9) 0.4804(6) 0.8374(18) 0.049(4) Uani 1 1 d . .
H8 H 0.097713 0.491843 0.926156 0.059 Uiso 1 1 calc R U
C9 C 0.4639(9) 0.4931(6) 0.7768(15) 0.040(4) Uani 1 1 d . .
H9 H 0.495796 0.471674 0.724162 0.048 Uiso 1 1 calc R U
C10 C 0.4217(10) 0.4804(6) 0.9033(17) 0.044(4) Uani 1 1 d . .
C11 C 0.4270(9) 0.4352(6) 0.9552(16) 0.048(4) Uani 1 1 d . .
H11 H 0.464541 0.414914 0.909247 0.058 Uiso 1 1 calc R U
C12 C 0.3779(10) 0.4210(6) 1.0714(18) 0.053(4) Uani 1 1 d . .
H12 H 0.380582 0.390771 1.101193 0.063 Uiso 1 1 calc R U
C13 C 0.3231(10) 0.4512(6) 1.1473(17) 0.045(4) Uani 1 1 d . .
H13 H 0.287379 0.440976 1.223442 0.054 Uiso 1 1 calc R U
C14 C 0.3237(9) 0.4956(6) 1.1067(15) 0.042(4) Uani 1 1 d . .
H14 H 0.291673 0.516139 1.162884 0.051 Uiso 1 1 calc R U
C15 C 0.3702(10) 0.5120(6) 0.9843(14) 0.043(4) Uani 1 1 d . .
C16 C 0.3625(9) 0.5562(6) 0.9305(16) 0.044(4) Uani 1 1 d . .
H16 H 0.327020 0.577185 0.978160 0.053 Uiso 1 1 calc R U
C17 C 0.4104(11) 0.5689(6) 0.8003(18) 0.054(5) Uani 1 1 d . .
C18 C 0.4124(11) 0.6156(6) 0.760(2) 0.066(6) Uani 1 1 d . .
H18 H 0.377572 0.636796 0.808270 0.079 Uiso 1 1 calc R U
C19 C 0.4655(13) 0.6282(7) 0.651(2) 0.065(5) Uani 1 1 d . .
H19 H 0.468524 0.658750 0.624540 0.078 Uiso 1 1 calc R U
C20 C 0.5172(12) 0.5964(8) 0.575(2) 0.071(6) Uani 1 1 d . .
H20 H 0.554165 0.606247 0.500319 0.085 Uiso 1 1 calc R U
C21 C 0.5140(11) 0.5532(7) 0.6084(18) 0.056(5) Uani 1 1 d . .
H21 H 0.547278 0.532613 0.554540 0.068 Uiso 1 1 calc R U
C22 C 0.4602(9) 0.5369(6) 0.7261(17) 0.045(4) Uani 1 1 d . .
C23 C 0.1128(10) 0.3842(5) 1.2528(17) 0.043(4) Uani 1 1 d . .
C24 C 0.1039(10) 0.4301(6) 1.2687(16) 0.045(4) Uani 1 1 d . .
H24 H 0.132052 0.449373 1.202575 0.055 Uiso 1 1 calc R U
C25 C 0.0556(10) 0.4480(6) 1.3772(17) 0.044(4) Uani 1 1 d . .
H25 H 0.048598 0.479316 1.384863 0.053 Uiso 1 1 calc R U
C26 C 0.0163(10) 0.4192(7) 1.4773(19) 0.058(5) Uani 1 1 d . .
H26 H -0.016910 0.431082 1.554335 0.070 Uiso 1 1 calc R U
C27 C 0.0259(11) 0.3735(7) 1.4638(18) 0.056(5) Uani 1 1 d . .
H27 H -0.000423 0.354111 1.531655 0.068 Uiso 1 1 calc R U
C28 C 0.0736(10) 0.3565(6) 1.352(2) 0.055(4) Uani 1 1 d . .
H28 H 0.079671 0.325139 1.342503 0.066 Uiso 1 1 calc R U
C29 C 0.2648(10) 0.3309(6) 1.2097(18) 0.050(4) Uani 1 1 d . .
C30 C 0.2679(10) 0.3242(6) 1.3606(17) 0.047(4) Uani 1 1 d . .
H30 H 0.225495 0.337744 1.419199 0.057 Uiso 1 1 calc R U
C31 C 0.3307(11) 0.2984(6) 1.4288(19) 0.053(4) Uani 1 1 d . .
H31 H 0.329940 0.293885 1.531762 0.063 Uiso 1 1 calc R U
C32 C 0.3920(11) 0.2800(6) 1.3483(17) 0.050(4) Uani 1 1 d . .
H32 H 0.433232 0.261451 1.395204 0.060 Uiso 1 1 calc R U
C33 C 0.3974(10) 0.2870(5) 1.1982(17) 0.046(4) Uani 1 1 d . .
H33 H 0.443163 0.274610 1.144483 0.055 Uiso 1 1 calc R U
C34 C 0.3348(9) 0.3124(5) 1.1275(16) 0.038(3) Uani 1 1 d . .
H34 H 0.338045 0.317575 1.025170 0.046 Uiso 1 1 calc R U
C35 C 0.1224(10) 0.3253(6) 1.0057(17) 0.047(3) Uani 1 1 d . U
C36 C 0.0355(11) 0.3308(6) 0.994(2) 0.059(4) Uani 1 1 d . U
H36 H 0.008038 0.352669 1.051681 0.071 Uiso 1 1 calc R U
C37 C -0.0135(14) 0.3043(7) 0.895(2) 0.077(5) Uani 1 1 d . U
H37 H -0.073950 0.306703 0.890651 0.093 Uiso 1 1 calc R U
C38 C 0.0288(15) 0.2751(7) 0.807(3) 0.081(6) Uani 1 1 d . U
H38 H -0.002752 0.258760 0.735585 0.098 Uiso 1 1 calc R U
C39 C 0.1144(14) 0.2687(6) 0.818(2) 0.069(5) Uani 1 1 d . U
H39 H 0.140935 0.246939 0.758933 0.083 Uiso 1 1 calc R U
C40 C 0.1642(12) 0.2938(6) 0.9167(18) 0.058(4) Uani 1 1 d . U
H40 H 0.224243 0.289743 0.923373 0.070 Uiso 1 1 calc R U
C41 C 0.3031(18) 0.6081(9) 0.402(3) 0.103(8) Uani 1 1 d . U
C42 C 0.287(2) 0.6509(8) 0.321(3) 0.122(11) Uani 1 1 d . U
H42A H 0.226326 0.652461 0.291667 0.147 Uiso 1 1 calc R U
H42B H 0.322219 0.651828 0.233412 0.147 Uiso 1 1 calc R U
H42C H 0.300865 0.676200 0.384330 0.147 Uiso 1 1 calc R U
C43 C 0.172(2) 0.6826(14) 0.708(6) 0.198(13) Uani 1 1 d . U
H43A H 0.132760 0.683245 0.621889 0.238 Uiso 1 1 calc R U
H43B H 0.148167 0.703283 0.782054 0.238 Uiso 1 1 calc R U
C44 C 0.1717(19) 0.6389(13) 0.768(5) 0.185(16) Uani 1 1 d . U
H44A H 0.113466 0.630520 0.794087 0.222 Uiso 1 1 calc R U
H44B H 0.193228 0.617901 0.694612 0.222 Uiso 1 1 calc R U
H44C H 0.208664 0.637977 0.855075 0.222 Uiso 1 1 calc R U
C45 C 0.254(2) 0.7425(12) 0.604(5) 0.180(12) Uani 1 1 d . U
H45A H 0.214316 0.744511 0.518751 0.216 Uiso 1 1 calc R U
H45B H 0.236325 0.764743 0.676966 0.216 Uiso 1 1 calc R U
C46 C 0.339(2) 0.7526(13) 0.557(5) 0.192(16) Uani 1 1 d . U
H46A H 0.340273 0.782611 0.514559 0.231 Uiso 1 1 calc R U
H46B H 0.378604 0.751179 0.640705 0.231 Uiso 1 1 calc R U
H46C H 0.356604 0.730956 0.482563 0.231 Uiso 1 1 calc R U
B1 B 0.490(2) 0.3352(8) 0.773(2) 0.079(8) Uani 1 1 d . .
B2 B 0.1211(13) 0.5745(8) 1.158(2) 0.056(5) Uani 1 1 d . .

loop_
_atom_site_aniso_label
_atom_site_aniso_U_11
_atom_site_aniso_U_22
_atom_site_aniso_U_33
_atom_site_aniso_U_23
_atom_site_aniso_U_13
_atom_site_aniso_U_12
Pd1 0.0367(6) 0.0581(8) 0.0311(6) 0.0002(6) 0.0099(5) -0.0017(6)
Pd2 0.0341(6) 0.0690(9) 0.0273(6) -0.0038(6) 0.0117(5) -0.0019(6)
Pd3 0.0440(7) 0.0791(10) 0.0409(7) 0.0100(7) 0.0083(6) -0.0068(7)
Pd4 0.0329(6) 0.0594(8) 0.0356(6) 0.0010(6) 0.0116(5) 0.0017(6)
P1 0.041(2) 0.057(3) 0.035(2) 0.001(2) 0.0113(18) -0.001(2)
F1 0.082(8) 0.076(7) 0.076(7) -0.023(6) 0.026(6) -0.010(6)
F2 0.100(10) 0.120(10) 0.052(7) 0.011(7) 0.015(6) -0.021(8)
F3 0.092(10) 0.171(15) 0.096(10) -0.042(10) -0.014(8) 0.058(10)
F4 0.109(10) 0.085(9) 0.090(9) -0.004(7) 0.046(8) -0.016(7)
F5 0.052(6) 0.101(9) 0.089(8) 0.003(7) 0.036(6) -0.005(6)
F6 0.068(7) 0.092(9) 0.080(8) -0.006(7) 0.015(6) 0.006(6)
F7 0.119(10) 0.065(7) 0.082(8) 0.019(6) 0.042(8) 0.012(7)
F8 0.092(8) 0.062(7) 0.075(7) -0.012(6) 0.040(7) 0.014(6)
O1 0.091(12) 0.112(13) 0.28(3) -0.035(15) 0.018(15) 0.005(11)
N1 0.104(14) 0.088(13) 0.098(13) 0.044(11) -0.044(12) -0.055(12)
C1 0.022(7) 0.070(12) 0.044(9) -0.004(8) 0.017(7) 0.003(7)
C2 0.040(8) 0.049(10) 0.038(8) 0.000(7) 0.014(7) -0.014(7)
C3 0.070(12) 0.071(13) 0.034(9) -0.004(9) -0.013(9) 0.006(10)
C4 0.034(8) 0.103(15) 0.020(7) -0.013(9) 0.005(6) 0.015(9)
C5 0.065(11) 0.067(12) 0.031(8) -0.015(8) 0.006(8) -0.012(10)
C6 0.055(10) 0.051(10) 0.050(10) -0.011(9) 0.002(8) -0.014(9)
C7 0.031(8) 0.086(13) 0.048(10) 0.012(10) -0.004(7) -0.011(9)
C8 0.030(8) 0.076(13) 0.042(9) -0.013(9) 0.002(7) 0.002(8)
C9 0.025(7) 0.069(11) 0.028(7) 0.005(8) 0.005(6) -0.005(7)
C10 0.036(8) 0.056(11) 0.040(8) 0.006(8) 0.013(7) 0.002(8)
C11 0.027(8) 0.086(13) 0.030(8) -0.012(8) -0.014(7) 0.006(8)
C12 0.036(9) 0.076(12) 0.047(9) 0.010(9) -0.003(8) -0.004(9)
C13 0.037(8) 0.059(11) 0.039(8) 0.007(8) 0.023(7) -0.011(8)
C14 0.036(8) 0.066(12) 0.026(7) 0.000(7) 0.006(6) 0.009(8)
C15 0.044(9) 0.067(11) 0.018(6) -0.004(7) 0.019(6) 0.005(8)
C16 0.029(7) 0.066(11) 0.037(8) 0.004(8) -0.004(7) -0.008(7)
C17 0.045(10) 0.078(13) 0.040(9) 0.004(9) 0.005(8) -0.001(9)
C18 0.044(10) 0.056(12) 0.098(15) 0.032(11) -0.013(11) -0.009(9)
C19 0.061(12) 0.084(15) 0.049(11) 0.008(10) 0.000(10) -0.025(11)
C20 0.049(11) 0.106(19) 0.059(12) 0.006(13) 0.008(10) -0.025(12)
C21 0.045(10) 0.089(15) 0.035(9) -0.003(10) 0.000(7) -0.015(10)
C22 0.028(7) 0.070(12) 0.038(8) 0.009(8) 0.000(7) -0.017(8)
C23 0.041(9) 0.045(10) 0.045(9) -0.013(8) 0.015(7) 0.007(7)
C24 0.048(9) 0.057(11) 0.031(8) 0.001(7) 0.005(7) 0.011(8)
C25 0.041(8) 0.052(10) 0.040(8) 0.000(8) 0.007(7) -0.001(8)
C26 0.030(8) 0.102(16) 0.044(10) 0.001(10) 0.001(7) 0.012(9)
C27 0.056(11) 0.073(13) 0.041(9) 0.017(9) 0.026(8) 0.001(10)
C28 0.041(9) 0.059(11) 0.066(11) -0.004(10) 0.027(9) 0.004(8)
C29 0.039(9) 0.062(11) 0.048(9) 0.006(9) 0.002(8) -0.010(8)
C30 0.036(9) 0.061(11) 0.046(9) -0.012(8) 0.025(7) -0.011(8)
C31 0.058(11) 0.056(11) 0.045(9) 0.005(8) 0.012(9) 0.008(9)
C32 0.047(10) 0.064(11) 0.039(9) -0.006(8) 0.001(8) -0.001(9)
C33 0.039(9) 0.058(11) 0.042(9) 0.005(8) 0.012(7) -0.004(8)
C34 0.030(8) 0.056(10) 0.029(7) -0.002(7) 0.018(6) -0.001(7)
C35 0.045(7) 0.061(10) 0.037(8) 0.005(6) 0.018(6) -0.005(7)
C36 0.046(7) 0.064(11) 0.069(11) 0.002(8) 0.024(8) -0.003(7)
C37 0.061(10) 0.076(13) 0.094(14) -0.001(9) -0.001(9) -0.012(9)
C38 0.082(10) 0.069(12) 0.093(13) -0.015(9) -0.021(11) 0.003(10)
C39 0.084(10) 0.055(11) 0.067(11) -0.006(8) 0.006(9) -0.001(9)
C40 0.052(8) 0.078(12) 0.045(9) -0.007(8) 0.017(7) 0.003(8)
C41 0.128(19) 0.097(16) 0.084(15) 0.030(13) -0.042(15) -0.042(16)
C42 0.17(3) 0.097(16) 0.097(18) 0.034(14) -0.054(19) -0.027(18)
C43 0.112(19) 0.15(2) 0.33(4) 0.02(2) 0.03(3) -0.01(2)
C44 0.070(18) 0.20(3) 0.29(5) 0.07(3) 0.00(2) 0.021(18)
C45 0.13(2) 0.117(18) 0.29(3) -0.03(2) 0.06(2) -0.011(19)
C46 0.12(2) 0.18(3) 0.29(5) -0.04(3) 0.02(3) -0.05(2)
B1 0.14(3) 0.063(16) 0.032(11) 0.007(10) 0.026(14) 0.008(17)
B2 0.044(11) 0.074(15) 0.052(12) 0.001(11) 0.042(10) -0.002(10)

loop_
_atom_type_symbol
_atom_type_description
_atom_type_scat_dispersion_real
_atom_type_scat_dispersion_imag
_atom_type_scat_source
C C 0.0033 0.0016
;
International Tables for Crystallography
(Vol. C, Tables 4.2.6.8 and 6.1.1.4)
;
H H 0.0000 0.0000
;
International Tables for Crystallography
(Vol. C, Table 6.1.1.4)
;
B B 0.0013 0.0007
;
International Tables for Crystallography
(Vol. C, Tables 4.2.6.8 and 6.1.1.4)
;
F F 0.0171 0.0103
;
International Tables for Crystallography
(Vol. C, Tables 4.2.6.8 and 6.1.1.4)
;
P P 0.1023 0.0942
;
International Tables for Crystallography
(Vol. C, Tables 4.2.6.8 and 6.1.1.4)
;
Pd Pd -0.9988 1.0072
;
International Tables for Crystallography
(Vol. C, Tables 4.2.6.8 and 6.1.1.4)
;
N N 0.0061 0.0033
;
International Tables for Crystallography
(Vol. C, Tables 4.2.6.8 and 6.1.1.4)
;
O O 0.0106 0.0060
;
International Tables for Crystallography
(Vol. C, Tables 4.2.6.8 and 6.1.1.4)
;

loop_
_geom_angle_atom_site_label_1
_geom_angle_atom_site_label_2
_geom_angle_atom_site_label_3
_geom_angle
C2 Pd1 C13 166.4(6)
C2 Pd1 C1 37.5(6)
C13 Pd1 C1 139.2(6)
C2 Pd1 C12 140.9(6)
C13 Pd1 C12 36.9(6)
C1 Pd1 C12 165.7(6)
C2 Pd1 P1 97.8(4)
C13 Pd1 P1 95.8(4)
C1 Pd1 P1 96.4(5)
C12 Pd1 P1 97.7(5)
C2 Pd1 Pd2 72.9(4)
C13 Pd1 Pd2 95.6(4)
C1 Pd1 Pd2 92.2(4)
C12 Pd1 Pd2 76.2(4)
P1 Pd1 Pd2 150.94(12)
C2 Pd1 Pd4 91.6(4)
C13 Pd1 Pd4 76.4(4)
C1 Pd1 Pd4 72.0(5)
C12 Pd1 Pd4 95.0(5)
P1 Pd1 Pd4 146.33(12)
Pd2 Pd1 Pd4 62.62(5)
C10 Pd2 C3 157.1(6)
C10 Pd2 C4 157.7(7)
C3 Pd2 C4 37.7(6)
C10 Pd2 C9 36.6(5)
C3 Pd2 C9 166.2(6)
C4 Pd2 C9 129.2(6)
C10 Pd2 C11 37.5(6)
C3 Pd2 C11 128.0(6)
C4 Pd2 C11 164.6(7)
C9 Pd2 C11 64.3(6)
C10 Pd2 Pd3 84.9(4)
C3 Pd2 Pd3 104.4(5)
C4 Pd2 Pd3 72.8(5)
C9 Pd2 Pd3 68.2(4)
C11 Pd2 Pd3 122.4(5)
C10 Pd2 Pd1 86.8(4)
C3 Pd2 Pd1 70.3(5)
C4 Pd2 Pd1 102.8(4)
C9 Pd2 Pd1 123.3(4)
C11 Pd2 Pd1 69.0(4)
Pd3 Pd2 Pd1 117.03(6)
C10 Pd2 Pd4 70.3(4)
C3 Pd2 Pd4 96.1(5)
C4 Pd2 Pd4 97.1(4)
C9 Pd2 Pd4 90.0(4)
C11 Pd2 Pd4 89.7(4)
Pd3 Pd2 Pd4 59.41(5)
Pd1 Pd2 Pd4 59.08(4)
C5 Pd3 N1 93.4(7)
C5 Pd3 C6 38.3(6)
N1 Pd3 C6 91.3(7)
C5 Pd3 C22 141.9(7)
N1 Pd3 C22 102.1(6)
C6 Pd3 C22 166.3(6)
C5 Pd3 C17 166.6(7)
N1 Pd3 C17 100.0(6)
C6 Pd3 C17 139.8(6)
C22 Pd3 C17 34.9(6)
C5 Pd3 Pd2 71.5(5)
N1 Pd3 Pd2 150.0(7)
C6 Pd3 Pd2 91.9(5)
C22 Pd3 Pd2 78.2(4)
C17 Pd3 Pd2 96.6(4)
C5 Pd3 Pd4 89.8(5)
N1 Pd3 Pd4 144.7(7)
C6 Pd3 Pd4 70.1(5)
C22 Pd3 Pd4 96.7(4)
C17 Pd3 Pd4 79.0(4)
Pd2 Pd3 Pd4 63.21(5)
C15 Pd4 C7 158.0(6)
C15 Pd4 C8 156.3(7)
C7 Pd4 C8 38.2(6)
C15 Pd4 C14 37.3(5)
C7 Pd4 C14 164.3(6)
C8 Pd4 C14 126.7(6)
C15 Pd4 C16 36.7(6)
C7 Pd4 C16 129.1(6)
C8 Pd4 C16 166.7(6)
C14 Pd4 C16 65.4(5)
C15 Pd4 Pd3 84.5(4)
C7 Pd4 Pd3 73.5(5)
C8 Pd4 Pd3 104.7(4)
C14 Pd4 Pd3 121.4(4)
C16 Pd4 Pd3 68.0(4)
C15 Pd4 Pd1 86.2(5)
C7 Pd4 Pd1 102.6(5)
C8 Pd4 Pd1 70.1(5)
C14 Pd4 Pd1 67.7(4)
C16 Pd4 Pd1 122.7(4)
Pd3 Pd4 Pd1 114.30(6)
C15 Pd4 Pd2 70.2(4)
C7 Pd4 Pd2 97.0(5)
C8 Pd4 Pd2 96.0(5)
C14 Pd4 Pd2 88.4(4)
C16 Pd4 Pd2 89.3(4)
Pd3 Pd4 Pd2 57.38(5)
Pd1 Pd4 Pd2 58.30(4)
C29 P1 C35 106.3(8)
C29 P1 C23 106.3(8)
C35 P1 C23 104.2(7)
C29 P1 Pd1 113.9(6)
C35 P1 Pd1 111.6(5)
C23 P1 Pd1 113.8(6)
C43 O1 C45 118(3)
C41 N1 Pd3 151(3)
C8 C1 C2 132.9(15)
C8 C1 Pd1 104.0(10)
C2 C1 Pd1 70.6(8)
C8 C1 H1 113.5
C2 C1 H1 113.5
Pd1 C1 H1 96.5
C3 C2 C1 133.1(16)
C3 C2 Pd1 102.7(10)
C1 C2 Pd1 71.9(9)
C3 C2 H2 113.5
C1 C2 H2 113.5
Pd1 C2 H2 96.6
C2 C3 C4 135.6(17)
C2 C3 Pd2 110.9(10)
C4 C3 Pd2 72.6(9)
C2 C3 H3 112.2
C4 C3 H3 112.2
Pd2 C3 H3 85.7
C3 C4 C5 132.4(16)
C3 C4 Pd2 69.7(8)
C5 C4 Pd2 102.6(11)
C3 C4 H4 113.8
C5 C4 H4 113.8
Pd2 C4 H4 99.1
C6 C5 C4 137.0(16)
C6 C5 Pd3 72.1(9)
C4 C5 Pd3 109.3(11)
C6 C5 H5 111.5
C4 C5 H5 111.5
Pd3 C5 H5 88.1
C5 C6 C7 131.5(18)
C5 C6 Pd3 69.6(10)
C7 C6 Pd3 110.4(10)
C5 C6 H6 114.3
C7 C6 H6 114.3
Pd3 C6 H6 90.1
C8 C7 C6 134.9(19)
C8 C7 Pd4 71.2(8)
C6 C7 Pd4 104.1(10)
C8 C7 H7 112.5
C6 C7 H7 112.5
Pd4 C7 H7 96.0
C1 C8 C7 136.0(16)
C1 C8 Pd4 111.0(10)
C7 C8 Pd4 70.7(8)
C1 C8 H8 112.0
C7 C8 H8 112.0
Pd4 C8 H8 87.9
C10 C9 C22 121.0(16)
C10 C9 Pd2 64.1(8)
C22 C9 Pd2 119.0(9)
C10 C9 H9 119.5
C22 C9 H9 119.5
Pd2 C9 H9 87.2
C9 C10 C11 120.4(15)
C9 C10 C15 121.0(15)
C11 C10 C15 118.6(14)
C9 C10 Pd2 79.3(9)
C11 C10 Pd2 79.6(9)
C15 C10 Pd2 110.7(11)
C12 C11 C10 120.8(16)
C12 C11 Pd2 113.1(10)
C10 C11 Pd2 62.9(8)
C12 C11 H11 119.6
C10 C11 H11 119.6
Pd2 C11 H11 93.7
C11 C12 C13 121.2(17)
C11 C12 Pd1 101.8(10)
C13 C12 Pd1 69.7(9)
C11 C12 H12 119.4
C13 C12 H12 119.4
Pd1 C12 H12 98.4
C14 C13 C12 118.3(14)
C14 C13 Pd1 102.1(10)
C12 C13 Pd1 73.4(9)
C14 C13 H13 120.9
C12 C13 H13 120.9
Pd1 C13 H13 94.3
C13 C14 C15 123.1(15)
C13 C14 Pd4 113.7(11)
C15 C14 Pd4 64.5(8)
C13 C14 H14 118.4
C15 C14 H14 118.4
Pd4 C14 H14 91.7
C16 C15 C14 123.5(14)
C16 C15 C10 118.6(14)
C14 C15 C10 117.6(15)
C16 C15 Pd4 79.5(8)
C14 C15 Pd4 78.2(9)
C10 C15 Pd4 108.8(10)
C15 C16 C17 118.9(16)
C15 C16 Pd4 63.8(8)
C17 C16 Pd4 118.1(10)
C15 C16 H16 120.6
C17 C16 H16 120.6
Pd4 C16 H16 88.4
C22 C17 C18 121.4(17)
C22 C17 C16 120.2(16)
C18 C17 C16 118.1(17)
C22 C17 Pd3 72.3(9)
C18 C17 Pd3 108.6(11)
C16 C17 Pd3 94.9(10)
C19 C18 C17 118(2)
C19 C18 H18 121.0
C17 C18 H18 121.0
C18 C19 C20 121(2)
C18 C19 H19 119.3
C20 C19 H19 119.3
C21 C20 C19 121.0(19)
C21 C20 H20 119.5
C19 C20 H20 119.5
C20 C21 C22 121.1(19)
C20 C21 H21 119.4
C22 C21 H21 119.4
C9 C22 C17 120.1(15)
C9 C22 C21 122.5(17)
C17 C22 C21 117.0(17)
C9 C22 Pd3 94.6(9)
C17 C22 Pd3 72.8(9)
C21 C22 Pd3 108.0(10)
C28 C23 C24 118.8(15)
C28 C23 P1 122.9(12)
C24 C23 P1 117.9(12)
C25 C24 C23 121.5(16)
C25 C24 H24 119.2
C23 C24 H24 119.2
C24 C25 C26 118.8(17)
C24 C25 H25 120.6
C26 C25 H25 120.6
C27 C26 C25 120.1(16)
C27 C26 H26 120.0
C25 C26 H26 120.0
C28 C27 C26 119.8(16)
C28 C27 H27 120.1
C26 C27 H27 120.1
C27 C28 C23 120.9(17)
C27 C28 H28 119.5
C23 C28 H28 119.5
C30 C29 C34 116.2(14)
C30 C29 P1 125.0(14)
C34 C29 P1 118.6(12)
C31 C30 C29 122.5(16)
C31 C30 H30 118.8
C29 C30 H30 118.8
C32 C31 C30 119.5(16)
C32 C31 H31 120.3
C30 C31 H31 120.3
C31 C32 C33 122.2(16)
C31 C32 H32 118.9
C33 C32 H32 118.9
C32 C33 C34 119.2(15)
C32 C33 H33 120.4
C34 C33 H33 120.4
C33 C34 C29 120.2(14)
C33 C34 H34 119.9
C29 C34 H34 119.9
C36 C35 C40 120.1(17)
C36 C35 P1 120.1(14)
C40 C35 P1 119.1(13)
C35 C36 C37 120.6(19)
C35 C36 H36 119.7
C37 C36 H36 119.7
C38 C37 C36 118(2)
C38 C37 H37 121.0
C36 C37 H37 121.0
C39 C38 C37 122(2)
C39 C38 H38 118.9
C37 C38 H38 118.9
C38 C39 C40 121(2)
C38 C39 H39 119.5
C40 C39 H39 119.5
C39 C40 C35 118.1(18)
C39 C40 H40 121.0
C35 C40 H40 121.0
N1 C41 C42 173(4)
C41 C42 H42A 109.5
C41 C42 H42B 109.5
H42A C42 H42B 109.5
C41 C42 H42C 109.5
H42A C42 H42C 109.5
H42B C42 H42C 109.5
O1 C43 C44 115(3)
O1 C43 H43A 108.6
C44 C43 H43A 108.6
O1 C43 H43B 108.6
C44 C43 H43B 108.6
H43A C43 H43B 107.6
C43 C44 H44A 109.5
C43 C44 H44B 109.5
H44A C44 H44B 109.5
C43 C44 H44C 109.5
H44A C44 H44C 109.5
H44B C44 H44C 109.5
C46 C45 O1 112(3)
C46 C45 H45A 109.2
O1 C45 H45A 109.2
C46 C45 H45B 109.2
O1 C45 H45B 109.2
H45A C45 H45B 107.9
C45 C46 H46A 109.5
C45 C46 H46B 109.5
H46A C46 H46B 109.5
C45 C46 H46C 109.5
H46A C46 H46C 109.5
H46B C46 H46C 109.5
F2 B1 F1 117(2)
F2 B1 F3 109(2)
F1 B1 F3 107(2)
F2 B1 F4 107(2)
F1 B1 F4 108(2)
F3 B1 F4 110(2)
F8 B2 F7 114.3(16)
F8 B2 F5 111.3(17)
F7 B2 F5 108.2(16)
F8 B2 F6 109.1(17)
F7 B2 F6 108.5(17)
F5 B2 F6 104.9(15)

loop_
_geom_bond_atom_site_label_1
_geom_bond_atom_site_label_2
_geom_bond_distance
Pd1 C2 2.220(14)
Pd1 C13 2.237(16)
Pd1 C1 2.238(14)
Pd1 C12 2.285(15)
Pd1 P1 2.343(4)
Pd1 Pd2 2.7636(17)
Pd1 Pd4 2.7866(19)
Pd2 C10 2.103(16)
Pd2 C3 2.178(17)
Pd2 C4 2.215(13)
Pd2 C9 2.298(14)
Pd2 C11 2.324(12)
Pd2 Pd3 2.721(2)
Pd2 Pd4 2.8842(18)
Pd3 C5 2.159(16)
Pd3 N1 2.184(18)
Pd3 C6 2.193(16)
Pd3 C22 2.358(14)
Pd3 C17 2.364(17)
Pd3 Pd4 2.7814(18)
Pd4 C15 2.130(15)
Pd4 C7 2.190(14)
Pd4 C8 2.197(15)
Pd4 C14 2.311(13)
Pd4 C16 2.336(14)
P1 C29 1.800(17)
P1 C35 1.815(17)
P1 C23 1.826(16)
F1 B1 1.39(3)
F2 B1 1.30(2)
F3 B1 1.40(3)
F4 B1 1.40(3)
F5 B2 1.40(2)
F6 B2 1.41(2)
F7 B2 1.36(2)
F8 B2 1.34(2)
O1 C43 1.35(4)
O1 C45 1.47(4)
N1 C41 1.05(3)
C1 C8 1.38(2)
C1 C2 1.43(2)
C1 H1 0.9500
C2 C3 1.42(2)
C2 H2 0.9500
C3 C4 1.42(2)
C3 H3 0.9500
C4 C5 1.43(2)
C4 H4 0.9500
C5 C6 1.43(2)
C5 H5 0.9500
C6 C7 1.44(2)
C6 H6 0.9500
C7 C8 1.43(2)
C7 H7 0.9500
C8 H8 0.9500
C9 C10 1.39(2)
C9 C22 1.40(2)
C9 H9 0.9500
C10 C11 1.44(2)
C10 C15 1.45(2)
C11 C12 1.39(2)
C11 H11 0.9500
C12 C13 1.43(2)
C12 H12 0.9500
C13 C14 1.38(2)
C13 H13 0.9500
C14 C15 1.43(2)
C14 H14 0.9500
C15 C16 1.42(2)
C16 C17 1.47(2)
C16 H16 0.9500
C17 C22 1.42(2)
C17 C18 1.45(2)
C18 C19 1.36(3)
C18 H18 0.9500
C19 C20 1.44(3)
C19 H19 0.9500
C20 C21 1.33(3)
C20 H20 0.9500
C21 C22 1.46(2)
C21 H21 0.9500
C23 C28 1.38(2)
C23 C24 1.39(2)
C24 C25 1.36(2)
C24 H24 0.9500
C25 C26 1.41(2)
C25 H25 0.9500
C26 C27 1.39(3)
C26 H26 0.9500
C27 C28 1.37(2)
C27 H27 0.9500
C28 H28 0.9500
C29 C30 1.39(2)
C29 C34 1.45(2)
C30 C31 1.39(2)
C30 H30 0.9500
C31 C32 1.34(2)
C31 H31 0.9500
C32 C33 1.39(2)
C32 H32 0.9500
C33 C34 1.39(2)
C33 H33 0.9500
C34 H34 0.9500
C35 C36 1.37(2)
C35 C40 1.41(2)
C36 C37 1.42(3)
C36 H36 0.9500
C37 C38 1.37(3)
C37 H37 0.9500
C38 C39 1.36(3)
C38 H38 0.9500
C39 C40 1.40(3)
C39 H39 0.9500
C40 H40 0.9500
C41 C42 1.51(3)
C42 H42A 0.9800
C42 H42B 0.9800
C42 H42C 0.9800
C43 C44 1.42(4)
C43 H43A 0.9900
C43 H43B 0.9900
C44 H44A 0.9800
C44 H44B 0.9800
C44 H44C 0.9800
C45 C46 1.44(4)
C45 H45A 0.9900
C45 H45B 0.9900
C46 H46A 0.9800
C46 H46B 0.9800
C46 H46C 0.9800

loop_
_geom_torsion_atom_site_label_1
_geom_torsion_atom_site_label_2
_geom_torsion_atom_site_label_3
_geom_torsion_atom_site_label_4
_geom_torsion
C8 C1 C2 C3 1(3)
Pd1 C1 C2 C3 -90.6(17)
C8 C1 C2 Pd1 91.3(18)
C1 C2 C3 C4 -27(3)
Pd1 C2 C3 C4 -103.9(18)
C1 C2 C3 Pd2 59(2)
Pd1 C2 C3 Pd2 -17.9(13)
C2 C3 C4 C5 13(3)
Pd2 C3 C4 C5 -88.8(17)
C2 C3 C4 Pd2 102.3(19)
C3 C4 C5 C6 9(3)
Pd2 C4 C5 C6 -65(2)
C3 C4 C5 Pd3 93.0(18)
Pd2 C4 C5 Pd3 19.0(12)
C4 C5 C6 C7 0(3)
Pd3 C5 C6 C7 -99.6(18)
C4 C5 C6 Pd3 99(2)
C5 C6 C7 C8 -11(3)
Pd3 C6 C7 C8 -91.0(18)
C5 C6 C7 Pd4 67(2)
Pd3 C6 C7 Pd4 -13.7(15)
C2 C1 C8 C7 24(3)
Pd1 C1 C8 C7 100.5(18)
C2 C1 C8 Pd4 -59(2)
Pd1 C1 C8 Pd4 16.9(12)
C6 C7 C8 C1 -9(3)
Pd4 C7 C8 C1 -100.6(18)
C6 C7 C8 Pd4 91.3(17)
C22 C9 C10 C11 -179.3(12)
Pd2 C9 C10 C11 71.1(12)
C22 C9 C10 C15 2(2)
Pd2 C9 C10 C15 -107.8(15)
C22 C9 C10 Pd2 109.7(12)
C9 C10 C11 C12 -172.9(13)
C15 C10 C11 C12 6(2)
Pd2 C10 C11 C12 -101.9(12)
C9 C10 C11 Pd2 -71.0(12)
C15 C10 C11 Pd2 108.0(14)
C10 C11 C12 C13 -3(2)
Pd2 C11 C12 C13 -73.8(17)
C10 C11 C12 Pd1 70.6(14)
Pd2 C11 C12 Pd1 -0.5(14)
C11 C12 C13 C14 -3(2)
Pd1 C12 C13 C14 -95.1(13)
C11 C12 C13 Pd1 91.7(13)
C12 C13 C14 C15 6(2)
Pd1 C13 C14 C15 -71.5(15)
C12 C13 C14 Pd4 80.0(15)
Pd1 C13 C14 Pd4 2.5(11)
C13 C14 C15 C16 171.6(14)
Pd4 C14 C15 C16 68.9(13)
C13 C14 C15 C10 -2(2)
Pd4 C14 C15 C10 -105.2(14)
C13 C14 C15 Pd4 102.7(14)
C9 C10 C15 C16 1(2)
C11 C10 C15 C16 -177.9(12)
Pd2 C10 C15 C16 -88.7(15)
C9 C10 C15 C14 175.4(13)
C11 C10 C15 C14 -4(2)
Pd2 C10 C15 C14 85.6(14)
C9 C10 C15 Pd4 89.2(15)
C11 C10 C15 Pd4 -89.8(14)
Pd2 C10 C15 Pd4 -0.6(13)
C14 C15 C16 C17 -177.3(13)
C10 C15 C16 C17 -3(2)
Pd4 C15 C16 C17 -109.1(12)
C14 C15 C16 Pd4 -68.2(13)
C10 C15 C16 Pd4 105.8(14)
C15 C16 C17 C22 3(2)
Pd4 C16 C17 C22 -71.0(17)
C15 C16 C17 C18 -170.7(14)
Pd4 C16 C17 C18 115.5(15)
C15 C16 C17 Pd3 75.2(13)
Pd4 C16 C17 Pd3 1.4(13)
C22 C17 C18 C19 -2(2)
C16 C17 C18 C19 171.6(15)
Pd3 C17 C18 C19 -82.0(16)
C17 C18 C19 C20 1(3)
C18 C19 C20 C21 1(3)
C19 C20 C21 C22 -2(3)
C10 C9 C22 C17 -2(2)
Pd2 C9 C22 C17 73.2(17)
C10 C9 C22 C21 170.1(14)
Pd2 C9 C22 C21 -114.4(13)
C10 C9 C22 Pd3 -75.1(13)
Pd2 C9 C22 Pd3 0.4(12)
C18 C17 C22 C9 173.3(14)
C16 C17 C22 C9 0(2)
Pd3 C17 C22 C9 -85.3(12)
C18 C17 C22 C21 0(2)
C16 C17 C22 C21 -172.8(13)
Pd3 C17 C22 C21 101.9(12)
C18 C17 C22 Pd3 -101.4(15)
C16 C17 C22 Pd3 85.3(13)
C20 C21 C22 C9 -171.1(15)
C20 C21 C22 C17 2(2)
C20 C21 C22 Pd3 80.9(17)
C29 P1 C23 C28 -52.1(16)
C35 P1 C23 C28 59.9(16)
Pd1 P1 C23 C28 -178.3(13)
C29 P1 C23 C24 120.7(13)
C35 P1 C23 C24 -127.3(13)
Pd1 P1 C23 C24 -5.5(14)
C28 C23 C24 C25 -2(2)
P1 C23 C24 C25 -174.9(12)
C23 C24 C25 C26 2(2)
C24 C25 C26 C27 -1(2)
C25 C26 C27 C28 0(3)
C26 C27 C28 C23 0(3)
C24 C23 C28 C27 1(3)
P1 C23 C28 C27 173.3(13)
C35 P1 C29 C30 -112.3(15)
C23 P1 C29 C30 -1.7(17)
Pd1 P1 C29 C30 124.5(14)
C35 P1 C29 C34 72.9(14)
C23 P1 C29 C34 -176.5(12)
Pd1 P1 C29 C34 -50.3(14)
C34 C29 C30 C31 -5(2)
P1 C29 C30 C31 -179.7(13)
C29 C30 C31 C32 2(3)
C30 C31 C32 C33 2(3)
C31 C32 C33 C34 -3(3)
C32 C33 C34 C29 0(2)
C30 C29 C34 C33 4(2)
P1 C29 C34 C33 179.4(12)
C29 P1 C35 C36 140.1(14)
C23 P1 C35 C36 28.1(16)
Pd1 P1 C35 C36 -95.2(14)
C29 P1 C35 C40 -49.4(15)
C23 P1 C35 C40 -161.5(13)
Pd1 P1 C35 C40 75.3(14)
C40 C35 C36 C37 2(3)
P1 C35 C36 C37 172.2(15)
C35 C36 C37 C38 -4(3)
C36 C37 C38 C39 5(4)
C37 C38 C39 C40 -3(4)
C38 C39 C40 C35 1(3)
C36 C35 C40 C39 0(3)
P1 C35 C40 C39 -171.0(14)
C45 O1 C43 C44 179(4)
C43 O1 C45 C46 -176(4)
